data_1516362
loop_
_publ_author_name
'Mebs, Stefan'
'Henn, Julian'
'Dittrich, Birger'
'Paulmann, Carsten'
'Luger, Peter'

_publ_section_title
;
 Electron densities of three B12 vitamins.
;
_journal_issue 29
_journal_name_full 'The journal of physical chemistry. A'
_journal_page_first 8366
_journal_page_last 8378
_journal_paper_doi 10.1021/jp902433x
_journal_volume 113
_journal_year 2009
_chemical_absolute_configuration cn
_chemical_formula_sum 'C72 H128.5 Co N14 O29 P'
_chemical_formula_weight 1744.29
_chemical_name_systematic
; 
 ? 
;
_space_group_IT_number 19
_symmetry_cell_setting orthorhombic
_symmetry_space_group_name_Hall 'P 2ac 2ab'
_symmetry_space_group_name_H-M 'P 21 21 21'
_atom_sites_solution_hydrogens geom
_atom_sites_solution_primary direct
_atom_sites_solution_secondary difmap
_audit_creation_method SHELXL-97
_cell_angle_alpha 90.00
_cell_angle_beta 90.00
_cell_angle_gamma 90.00
_cell_formula_units_Z 4
_cell_length_a 15.831(3)
_cell_length_b 22.374(4)
_cell_length_c 25.304(5)
_cell_measurement_temperature 90(2)
_cell_volume 8963(3)
_computing_molecular_graphics 'Volkov et al, (2006)'
_computing_publication_material 'Volkov et al, (2006)'
_computing_structure_refinement 'Volkov et al, (2006)'
_computing_structure_solution 'SHELXS-97 (Sheldrick, 1990)'
_diffrn_ambient_temperature 90(2)
_diffrn_measured_fraction_theta_full 0.992
_diffrn_measured_fraction_theta_max 0.992
_diffrn_radiation_monochromator graphite
_diffrn_radiation_source 'fine-focus sealed tube'
_diffrn_radiation_type MoK\a
_diffrn_radiation_wavelength 0.71073
_diffrn_reflns_av_R_equivalents 0.0000
_diffrn_reflns_av_sigmaI/netI 0.0286
_diffrn_reflns_limit_h_max 35
_diffrn_reflns_limit_h_min 0
_diffrn_reflns_limit_k_max 49
_diffrn_reflns_limit_k_min 0
_diffrn_reflns_limit_l_max 55
_diffrn_reflns_limit_l_min -55
_diffrn_reflns_number 545036
_diffrn_reflns_theta_full 52.08
_diffrn_reflns_theta_max 52.08
_diffrn_reflns_theta_min 1.21
_exptl_absorpt_coefficient_mu 0.292
_exptl_absorpt_correction_T_max 0.84
_exptl_absorpt_correction_T_min 0.84
_exptl_absorpt_correction_type empirical
_exptl_crystal_colour red
_exptl_crystal_density_diffrn 1.293
_exptl_crystal_density_method 'not measured'
_exptl_crystal_description block
_exptl_crystal_F_000 3730
_exptl_crystal_size_max 0.4
_exptl_crystal_size_mid 0.4
_exptl_crystal_size_min 0.4
_refine_diff_density_max 1.061
_refine_diff_density_min -0.892
_refine_diff_density_rms 0.073
_refine_ls_abs_structure_details 'Flack H D (1983), Acta Cryst. A39, 876-881'
_refine_ls_abs_structure_Flack -0.008(2)
_refine_ls_extinction_method none
_refine_ls_goodness_of_fit_ref 2.618
_refine_ls_hydrogen_treatment mixed
_refine_ls_matrix_type full
_refine_ls_number_parameters 1423
_refine_ls_number_reflns 82288
_refine_ls_number_restraints 0
_refine_ls_restrained_S_all 1.080
_refine_ls_R_factor_all 0.070
_refine_ls_R_factor_gt 0.034
_refine_ls_R_Fsqd_factor 0.055
_refine_ls_shift/su_max 0.000
_refine_ls_shift/su_mean 0.000
_refine_ls_structure_factor_coef Fsqd
_refine_ls_weighting_details
;
calc w2 = 1/[s^2^(Fo^2^)]
;
_refine_ls_weighting_scheme calc
_refine_ls_wR_factor_ref 0.066
_reflns_number_gt 82288
_reflns_number_total 100714
_reflns_threshold_expression >3sigma(I)
_cod_data_source_file jp902433x_si_003.cif
_cod_data_source_block 3
_cod_original_formula_sum 'C72 H128.50 Co N14 O29 P'
_cod_database_code 1516362

loop_
_symmetry_equiv_pos_as_xyz
'x, y, z'
'-x+1/2, -y, z+1/2'
'-x, y+1/2, -z+1/2'
'x+1/2, -y+1/2, -z'

loop_
_atom_site_label
_atom_site_type_symbol
_atom_site_fract_x
_atom_site_fract_y
_atom_site_fract_z
_atom_site_U_iso_or_equiv
_atom_site_adp_type
_atom_site_occupancy
_atom_site_symmetry_multiplicity
_atom_site_calc_flag
_atom_site_refinement_flags
O551 O 0.4837(6) 0.5695(4) 0.5928(4) 0.0319(15) Uani 0.10 1 d P
Co1 Co 0.737572(4) 0.908089(3) 0.746478(3) 0.00724(1) Uani 1 1 d .
C1 C 0.85472(3) 0.82113(2) 0.788565(19) 0.00841(5) Uani 1 1 d .
C2 C 0.95145(3) 0.80694(2) 0.77833(2) 0.00944(6) Uani 1 1 d .
C3 C 0.99145(3) 0.87089(2) 0.78003(2) 0.00997(6) Uani 1 1 d .
H3 H 1.0390 0.8726 0.7541 0.012 Uiso 1 1 calc R
C4 C 0.91960(3) 0.90882(2) 0.759551(19) 0.00921(6) Uani 1 1 d .
C5 C 0.93104(3) 0.96772(2) 0.73677(2) 0.01128(7) Uani 1 1 d .
C6 C 0.86286(3) 1.00427(2) 0.72758(2) 0.00991(6) Uani 1 1 d .
C7 C 0.86460(3) 1.06800(2) 0.70472(2) 0.01059(6) Uani 1 1 d .
C8 C 0.77643(3) 1.09181(2) 0.72247(2) 0.01155(6) Uani 1 1 d .
H8 H 0.7520 1.1189 0.6950 0.014 Uiso 1 1 calc R
C9 C 0.72725(3) 1.03426(2) 0.72547(2) 0.01030(6) Uani 1 1 d .
C10 C 0.64037(3) 1.03147(2) 0.71775(2) 0.01193(7) Uani 1 1 d .
H10 H 0.6115 1.0681 0.7118 0.014 Uiso 1 1 calc R
C11 C 0.59226(3) 0.97943(2) 0.71808(2) 0.01052(6) Uani 1 1 d .
C12 C 0.50040(3) 0.97728(3) 0.70100(3) 0.01372(8) Uani 1 1 d .
C13 C 0.47201(3) 0.91703(2) 0.72507(2) 0.01126(7) Uani 1 1 d .
H13 H 0.4330 0.8959 0.7002 0.014 Uiso 1 1 calc R
C14 C 0.55555(3) 0.88342(2) 0.72904(2) 0.00976(6) Uani 1 1 d .
C15 C 0.56198(3) 0.82257(2) 0.73536(2) 0.00995(6) Uani 1 1 d .
C16 C 0.64246(3) 0.79475(2) 0.74710(2) 0.00860(5) Uani 1 1 d .
C17 C 0.66116(3) 0.72723(2) 0.74825(2) 0.00914(6) Uani 1 1 d .
C18 C 0.75027(3) 0.72705(2) 0.77523(2) 0.00964(6) Uani 1 1 d .
H18 H 0.7421 0.7293 0.8144 0.012 Uiso 1 1 calc R
C19 C 0.78717(3) 0.78662(2) 0.75637(2) 0.00876(5) Uani 1 1 d .
H19 H 0.8086 0.7812 0.7195 0.011 Uiso 1 1 calc R
C20 C 0.83025(3) 0.82072(2) 0.84737(2) 0.01065(6) Uani 1 1 d .
H201 H 0.8618 0.8519 0.8660 0.016 Uiso 1 1 calc R
H202 H 0.8438 0.7817 0.8627 0.016 Uiso 1 1 calc R
H203 H 0.7695 0.8283 0.8509 0.016 Uiso 1 1 calc R
N21 N 0.84686(3) 0.88303(2) 0.766259(18) 0.00850(5) Uani 1 1 d .
N22 N 0.77868(3) 0.98771(2) 0.734968(19) 0.00926(5) Uani 1 1 d .
N23 N 0.62137(3) 0.92470(2) 0.730048(19) 0.00919(5) Uani 1 1 d .
N24 N 0.71147(2) 0.825717(18) 0.754506(18) 0.00839(5) Uani 1 1 d .
C25 C 0.99001(4) 0.76348(3) 0.81839(2) 0.01288(7) Uani 1 1 d .
H251 H 0.9600 0.7252 0.8168 0.019 Uiso 1 1 calc R
H252 H 0.9850 0.7803 0.8540 0.019 Uiso 1 1 calc R
H253 H 1.0498 0.7571 0.8100 0.019 Uiso 1 1 calc R
C26 C 0.96362(3) 0.78228(3) 0.72157(2) 0.01235(7) Uani 1 1 d .
H261 H 0.9301 0.7451 0.7181 0.015 Uiso 1 1 calc R
H262 H 0.9400 0.8117 0.6963 0.015 Uiso 1 1 calc R
C27 C 1.05492(4) 0.76866(3) 0.70520(3) 0.01580(9) Uani 1 1 d .
O28 O 1.11638(4) 0.79463(5) 0.72412(4) 0.0344(2) Uani 1 1 d .
N29 N 1.06306(4) 0.72606(3) 0.66862(3) 0.01972(10) Uani 1 1 d .
H291 H 1.1136 0.7158 0.6573 0.024 Uiso 1 1 calc R
H292 H 1.0179 0.7083 0.6558 0.024 Uiso 1 1 calc R
C30 C 1.02254(3) 0.89658(3) 0.83362(2) 0.01229(7) Uani 1 1 d .
H301 H 1.0185 0.9407 0.8325 0.015 Uiso 1 1 calc R
H302 H 0.9846 0.8823 0.8620 0.015 Uiso 1 1 calc R
C31 C 1.11384(4) 0.87904(4) 0.84747(3) 0.01932(11) Uani 1 1 d .
H311 H 1.1163 0.8357 0.8553 0.023 Uiso 1 1 calc R
H312 H 1.1510 0.8870 0.8168 0.023 Uiso 1 1 calc R
C32 C 1.14531(4) 0.91404(3) 0.89490(3) 0.01614(9) Uani 1 1 d .
O33 O 1.18242(6) 0.96211(4) 0.88952(4) 0.03411(18) Uani 1 1 d .
N34 N 1.13132(5) 0.88967(3) 0.94231(3) 0.01914(9) Uani 1 1 d .
H341 H 1.1488 0.9080 0.9711 0.023 Uiso 1 1 calc R
H342 H 1.1046 0.8553 0.9448 0.023 Uiso 1 1 calc R
C35 C 1.02091(4) 0.98655(3) 0.72404(3) 0.01855(11) Uani 1 1 d .
H351 H 1.0212 1.0104 0.6915 0.028 Uiso 1 1 calc R
H352 H 1.0561 0.9509 0.7191 0.028 Uiso 1 1 calc R
H353 H 1.0435 1.0105 0.7532 0.028 Uiso 1 1 calc R
C36 C 0.93681(4) 1.10909(3) 0.72281(3) 0.01406(8) Uani 1 1 d .
H361 H 0.9470 1.1032 0.7607 0.021 Uiso 1 1 calc R
H362 H 0.9213 1.1508 0.7163 0.021 Uiso 1 1 calc R
H363 H 0.9882 1.0994 0.7030 0.021 Uiso 1 1 calc R
C37 C 0.86525(4) 1.05902(3) 0.64328(2) 0.01284(7) Uani 1 1 d .
H371 H 0.9191 1.0400 0.6327 0.015 Uiso 1 1 calc R
H372 H 0.8186 1.0318 0.6332 0.015 Uiso 1 1 calc R
C38 C 0.85538(4) 1.11765(3) 0.61416(2) 0.01307(7) Uani 1 1 d .
O39 O 0.78384(3) 1.13766(3) 0.60451(3) 0.01925(9) Uani 1 1 d .
N40 N 0.92647(4) 1.14634(3) 0.60090(3) 0.01665(8) Uani 1 1 d .
H401 H 0.9238 1.1810 0.5846 0.020 Uiso 1 1 calc R
H402 H 0.9759 1.1305 0.6085 0.020 Uiso 1 1 calc R
C41 C 0.77933(4) 1.12342(3) 0.77679(3) 0.01486(8) Uani 1 1 d .
H411 H 0.8109 1.0978 0.8019 0.018 Uiso 1 1 calc R
H412 H 0.8110 1.1613 0.7730 0.018 Uiso 1 1 calc R
C42 C 0.69277(5) 1.13714(5) 0.80028(4) 0.02469(15) Uani 1 1 d .
H421 H 0.6606 1.1625 0.7753 0.030 Uiso 1 1 calc R
H422 H 0.6612 1.0993 0.8051 0.030 Uiso 1 1 calc R
C43 C 0.69945(6) 1.16903(5) 0.85315(4) 0.02672(16) Uani 1 1 d .
O44 O 0.75750(6) 1.20454(5) 0.86295(4) 0.0425(3) Uani 1 1 d .
N45 N 0.63791(7) 1.15703(5) 0.88753(5) 0.0354(2) Uani 1 1 d .
H451 H 0.6374 1.1746 0.9186 0.042 Uiso 1 1 calc R
H452 H 0.5978 1.1315 0.8791 0.042 Uiso 1 1 calc R
C46 C 0.45042(4) 1.03270(3) 0.71678(5) 0.02413(16) Uani 1 1 d .
H461 H 0.4544 1.0385 0.7551 0.036 Uiso 1 1 calc R
H462 H 0.3911 1.0275 0.7068 0.036 Uiso 1 1 calc R
H463 H 0.4736 1.0677 0.6986 0.036 Uiso 1 1 calc R
C47 C 0.49981(6) 0.97109(4) 0.64013(3) 0.02442(15) Uani 1 1 d .
H471 H 0.5275 1.0059 0.6243 0.037 Uiso 1 1 calc R
H472 H 0.4413 0.9687 0.6276 0.037 Uiso 1 1 calc R
H473 H 0.5302 0.9347 0.6299 0.037 Uiso 1 1 calc R
C48 C 0.43345(3) 0.91842(3) 0.78145(3) 0.01343(7) Uani 1 1 d .
H481 H 0.4374 0.8777 0.7966 0.016 Uiso 1 1 calc R
H482 H 0.4687 0.9450 0.8036 0.016 Uiso 1 1 calc R
C49 C 0.34088(4) 0.93939(3) 0.78601(3) 0.01539(8) Uani 1 1 d .
H491 H 0.3196 0.9297 0.8218 0.018 Uiso 1 1 calc R
H492 H 0.3389 0.9834 0.7818 0.018 Uiso 1 1 calc R
C50 C 0.28322(3) 0.91095(3) 0.74523(3) 0.01366(7) Uani 1 1 d .
O51 O 0.24853(4) 0.94246(3) 0.71053(3) 0.02057(9) Uani 1 1 d .
N52 N 0.27301(3) 0.85201(3) 0.74754(3) 0.01703(8) Uani 1 1 d .
H521 H 0.2409 0.8338 0.7241 0.020 Uiso 1 1 calc R
H522 H 0.2983 0.8312 0.7725 0.020 Uiso 1 1 calc R
C53 C 0.48344(3) 0.78443(3) 0.72885(3) 0.01366(8) Uani 1 1 d .
H531 H 0.4686 0.7663 0.7629 0.020 Uiso 1 1 calc R
H532 H 0.4944 0.7529 0.7029 0.020 Uiso 1 1 calc R
H533 H 0.4366 0.8095 0.7166 0.020 Uiso 1 1 calc R
C54 C 0.66585(4) 0.70619(3) 0.69007(2) 0.01401(8) Uani 1 1 d .
H541 H 0.6115 0.7135 0.6727 0.021 Uiso 1 1 calc R
H542 H 0.6787 0.6634 0.6890 0.021 Uiso 1 1 calc R
H543 H 0.7103 0.7284 0.6716 0.021 Uiso 1 1 calc R
C55 C 0.59761(3) 0.68717(2) 0.77811(2) 0.01057(6) Uani 1 1 d .
H551 H 0.5452 0.6847 0.7569 0.013 Uiso 1 1 calc R
H552 H 0.6215 0.6463 0.7802 0.013 Uiso 1 1 calc R
C56 C 0.57386(4) 0.70723(3) 0.83426(2) 0.01305(7) Uani 1 1 d .
H561 H 0.6213 0.6986 0.8586 0.016 Uiso 1 1 calc R
H562 H 0.5640 0.7509 0.8345 0.016 Uiso 1 1 calc R
C57 C 0.49465(4) 0.67528(3) 0.85378(2) 0.01204(7) Uani 1 1 d .
O58 O 0.42724(3) 0.67831(3) 0.82866(2) 0.01787(8) Uani 1 1 d .
N59 N 0.50284(3) 0.64401(2) 0.89862(2) 0.01291(6) Uani 1 1 d .
H59 H 0.5534 0.6410 0.9128 0.015 Uiso 1 1 calc R
C60 C 0.80624(4) 0.67300(2) 0.76309(3) 0.01295(7) Uani 1 1 d .
H601 H 0.8063 0.6662 0.7244 0.016 Uiso 1 1 calc R
H602 H 0.8649 0.6824 0.7738 0.016 Uiso 1 1 calc R
C61 C 0.77913(4) 0.61560(2) 0.79038(3) 0.01292(7) Uani 1 1 d .
O62 O 0.76182(4) 0.61525(2) 0.83855(2) 0.01759(7) Uani 1 1 d .
N63 N 0.77869(4) 0.56662(2) 0.76057(3) 0.01801(9) Uani 1 1 d .
H631 H 0.7658 0.5318 0.7747 0.022 Uiso 1 1 calc R
H632 H 0.7913 0.5690 0.7268 0.022 Uiso 1 1 calc R
C65 C 0.43250(4) 0.61476(3) 0.92517(2) 0.01357(8) Uani 1 1 d .
H651 H 0.4519 0.5759 0.9394 0.016 Uiso 1 1 calc R
H652 H 0.3874 0.6067 0.8990 0.016 Uiso 1 1 calc R
C66 C 0.39600(3) 0.65206(3) 0.97028(2) 0.01139(7) Uani 1 1 d .
H66 H 0.3692 0.6891 0.9559 0.014 Uiso 1 1 calc R
C67 C 0.33228(4) 0.61691(3) 1.00254(3) 0.01645(9) Uani 1 1 d .
H671 H 0.3592 0.5808 1.0166 0.025 Uiso 1 1 calc R
H672 H 0.2846 0.6056 0.9800 0.025 Uiso 1 1 calc R
H673 H 0.3119 0.6416 1.0319 0.025 Uiso 1 1 calc R
O68 O 0.49327(3) 0.76816(2) 0.969259(18) 0.01351(6) Uani 1 1 d .
O69 O 0.46666(3) 0.66763(2) 1.004330(18) 0.01159(5) Uani 1 1 d .
O70 O 0.40371(3) 0.75876(2) 1.05143(2) 0.01355(6) Uani 1 1 d .
O71 O 0.56026(3) 0.73358(2) 1.05586(2) 0.01498(7) Uani 1 1 d .
C72 C 0.56944(4) 0.91500(2) 0.93387(2) 0.01139(7) Uani 1 1 d .
H72 H 0.5674(13) 0.9418(9) 0.9607(8) 0.031(5) Uiso 1 1 d .
C73 C 0.59073(3) 0.85232(2) 0.95525(2) 0.01066(6) Uani 1 1 d .
H73 H 0.6291 0.8545 0.9866 0.013 Uiso 1 1 calc R
C74 C 0.50164(3) 0.83148(2) 0.97082(2) 0.01106(6) Uani 1 1 d .
H74 H 0.4878 0.8463 1.0071 0.013 Uiso 1 1 calc R
C75 C 0.44286(4) 0.86112(3) 0.93039(3) 0.01425(8) Uani 1 1 d .
H75 H 0.4356(11) 0.8353(8) 0.9050(7) 0.017(3) Uiso 1 1 d .
C76 C 0.36126(5) 0.88487(5) 0.95442(4) 0.02545(16) Uani 1 1 d .
H761 H 0.3271 0.9042 0.9265 0.031 Uiso 1 1 calc R
H762 H 0.3281 0.8511 0.9689 0.031 Uiso 1 1 calc R
O77 O 0.48988(3) 0.91069(2) 0.90874(2) 0.01482(7) Uani 1 1 d .
O78 O 0.62575(3) 0.81740(2) 0.914595(19) 0.01357(6) Uani 1 1 d .
H78 H 0.6590(12) 0.7930(8) 0.9298(7) 0.025(4) Uiso 1 1 d .
O79 O 0.37759(6) 0.92685(4) 0.99533(4) 0.03371(19) Uani 1 1 d .
H79 H 0.3753(13) 0.9130(9) 1.0245(8) 0.029(4) Uiso 1 1 d .
N80 N 0.62942(3) 0.93609(2) 0.89520(2) 0.01153(6) Uani 1 1 d .
C81 C 0.64012(3) 0.91203(2) 0.84633(2) 0.01018(6) Uani 1 1 d .
H81 H 0.6014 0.8849 0.8307 0.012 Uiso 1 1 calc R
N82 N 0.71000(3) 0.93042(2) 0.822933(18) 0.00944(5) Uani 1 1 d .
C83 C 0.82764(4) 0.99811(3) 0.85884(3) 0.01420(8) Uani 1 1 d .
H83 H 0.8642 0.9945 0.8292 0.017 Uiso 1 1 calc R
C84 C 0.85043(5) 1.03348(4) 0.90197(3) 0.01925(11) Uani 1 1 d .
C85 C 0.79641(6) 1.03867(4) 0.94669(3) 0.02166(12) Uani 1 1 d .
C86 C 0.72048(5) 1.00745(3) 0.94854(3) 0.01777(10) Uani 1 1 d .
H86 H 0.6843 1.0101 0.9784 0.021 Uiso 1 1 calc R
C87 C 0.69911(4) 0.97206(3) 0.90506(2) 0.01221(7) Uani 1 1 d .
C88 C 0.75015(3) 0.96794(2) 0.85987(2) 0.01078(6) Uani 1 1 d .
C89 C 0.93329(7) 1.06685(6) 0.90053(4) 0.0315(2) Uani 1 1 d .
H891 H 0.9668 1.0531 0.8703 0.047 Uiso 1 1 calc R
H892 H 0.9645 1.0594 0.9333 0.047 Uiso 1 1 calc R
H893 H 0.9223 1.1098 0.8970 0.047 Uiso 1 1 calc R
C90 C 0.82116(10) 1.07808(7) 0.99258(5) 0.0409(3) Uani 1 1 d .
H901 H 0.7781 1.0754 1.0203 0.061 Uiso 1 1 calc R
H902 H 0.8258 1.1196 0.9805 0.061 Uiso 1 1 calc R
H903 H 0.8757 1.0649 1.0067 0.061 Uiso 1 1 calc R
C91 C 0.76004(4) 0.89161(3) 0.67527(2) 0.01186(6) Uani 1 1 d .
N92 N 0.77463(5) 0.88039(4) 0.63139(3) 0.02159(11) Uani 1 1 d .
P109 P 0.480142(9) 0.733769(7) 1.024341(6) 0.00960(2) Uani 1 1 d .
O200 O 0.27493(10) 0.91297(5) 0.60594(4) 0.0401(2) Uani 0.90 1 d P
H200 H 0.2628 0.9181 0.6379 0.060 Uiso 0.90 1 calc PR
C210 C 0.25824(11) 0.96651(7) 0.57722(6) 0.0355(2) Uani 0.90 1 d P
H214 H 0.2918 0.9997 0.5923 0.043 Uiso 0.90 1 calc PR
H215 H 0.1977 0.9769 0.5804 0.043 Uiso 0.90 1 calc PR
C220 C 0.28043(9) 0.95848(8) 0.52039(6) 0.0350(3) Uani 0.90 1 d P
H224 H 0.2610 0.9940 0.5004 0.042 Uiso 0.90 1 calc PR
H225 H 0.2497 0.9233 0.5065 0.042 Uiso 0.90 1 calc PR
C230 C 0.37383(11) 0.94990(14) 0.51065(7) 0.0538(6) Uani 0.90 1 d P
H234 H 0.4056 0.9813 0.5289 0.081 Uiso 0.90 1 calc PR
H235 H 0.3852 0.9521 0.4726 0.081 Uiso 0.90 1 calc PR
H236 H 0.3913 0.9107 0.5241 0.081 Uiso 0.90 1 calc PR
O201 O 0.2064(9) 0.9113(5) 0.6095(4) 0.0401(2) Uani 0.10 1 d P
O211 O 0.2752(8) 0.9885(5) 0.5887(4) 0.0355(2) Uani 0.10 1 d P
O231 O 0.3762(8) 0.9327(6) 0.4616(4) 0.040(2) Uani 0.10 1 d P
O300 O 0.88476(8) 0.76017(6) 0.48187(4) 0.03271(19) Uani 0.80 1 d P
H300 H 0.8465 0.7392 0.4683 0.049 Uiso 0.80 1 calc PR
C310 C 0.96318(11) 0.72908(8) 0.47870(6) 0.0328(2) Uani 0.80 1 d P
H314 H 0.9587 0.6911 0.4986 0.039 Uiso 0.80 1 calc PR
H315 H 1.0078 0.7535 0.4956 0.039 Uiso 0.80 1 calc PR
C320 C 0.98877(12) 0.71546(9) 0.42183(6) 0.0388(3) Uani 0.80 1 d P
H324 H 0.9424 0.6935 0.4042 0.047 Uiso 0.80 1 calc PR
H325 H 0.9973 0.7535 0.4026 0.047 Uiso 0.80 1 calc PR
C330 C 1.06762(14) 0.67923(11) 0.41887(8) 0.0438(4) Uani 0.80 1 d P
H334 H 1.1150 0.7025 0.4330 0.066 Uiso 0.80 1 calc PR
H335 H 1.0791 0.6687 0.3820 0.066 Uiso 0.80 1 calc PR
H336 H 1.0607 0.6426 0.4397 0.066 Uiso 0.80 1 calc PR
O401 O 0.54309(9) 0.53195(6) 0.52769(5) 0.0347(2) Uani 0.80 1 d PD
H400 H 0.5689 0.5446 0.5544 0.052 Uiso 0.80 1 calc PR
O402 O 0.5171(3) 0.5107(2) 0.4996(2) 0.0347(2) Uani 0.20 1 d PD
C411 C 0.53926(16) 0.57836(10) 0.48853(9) 0.0300(3) Uani 0.50 1 d PD
H414 H 0.5973 0.5906 0.4789 0.036 Uiso 0.50 1 calc PR
H415 H 0.5099 0.6136 0.5035 0.036 Uiso 0.50 1 calc PR
C412 C 0.5230(3) 0.54254(17) 0.47077(16) 0.0300(3) Uani 0.30 1 d PD
C413 C 0.5374(4) 0.5443(3) 0.4504(2) 0.0300(3) Uani 0.20 1 d PD
C421 C 0.4926(2) 0.55728(14) 0.43899(12) 0.0393(4) Uani 0.50 1 d PD
H424 H 0.5185 0.5197 0.4263 0.047 Uiso 0.50 1 calc PR
H425 H 0.4330 0.5488 0.4481 0.047 Uiso 0.50 1 calc PR
C422 C 0.4713(3) 0.5964(2) 0.44838(19) 0.0393(4) Uani 0.30 1 d PD
C423 C 0.5226(5) 0.6104(3) 0.4645(3) 0.0393(4) Uani 0.20 1 d PD
C431 C 0.4954(3) 0.6037(2) 0.39485(18) 0.0521(7) Uani 0.50 1 d PD
H434 H 0.5544 0.6129 0.3862 0.078 Uiso 0.50 1 calc PR
H435 H 0.4667 0.6402 0.4065 0.078 Uiso 0.50 1 calc PR
H436 H 0.4670 0.5878 0.3634 0.078 Uiso 0.50 1 calc PR
C432 C 0.4994(3) 0.6293(2) 0.40318(18) 0.0521(7) Uani 0.50 1 d PD
O500 O 0.73488(4) 0.73873(3) 0.96380(2) 0.01769(7) Uani 1 1 d D
H504 H 0.7903(9) 0.7448(9) 0.9590(7) 0.029(4) Uiso 1 1 d D
H505 H 0.7371(12) 0.7433(9) 1.0000(6) 0.029(4) Uiso 1 1 d D
O510 O 0.67252(4) 0.62418(3) 0.94014(3) 0.02142(9) Uani 1 1 d D
H514 H 0.6927(12) 0.6594(7) 0.9489(8) 0.027(4) Uiso 1 1 d D
H515 H 0.6953(13) 0.6102(9) 0.9111(6) 0.030(4) Uiso 1 1 d D
O520 O 0.89283(4) 0.62955(3) 0.90764(3) 0.01893(8) Uani 1 1 d D
H524 H 0.8540(10) 0.6214(7) 0.8851(6) 0.019(3) Uiso 1 1 d D
H525 H 0.8940(19) 0.6688(8) 0.9142(11) 0.061(8) Uiso 1 1 d D
O530 O 0.22891(4) 0.75283(3) 0.92611(3) 0.01900(8) Uani 1 1 d D
H534 H 0.1741(9) 0.7636(8) 0.9306(7) 0.025(4) Uiso 1 1 d D
H535 H 0.2300(17) 0.7149(7) 0.9281(11) 0.056(7) Uiso 1 1 d D
O540 O 0.32944(5) 0.78300(3) 0.83630(3) 0.02378(10) Uani 1 1 d D
H544 H 0.2926(12) 0.7749(9) 0.8625(7) 0.032(5) Uiso 1 1 d D
H545 H 0.3540(19) 0.7471(10) 0.8267(12) 0.077(10) Uiso 1 1 d D
O550 O 0.49093(9) 0.56539(7) 0.64075(6) 0.0412(3) Uani 0.80 1 d P
O552 O 0.5404(8) 0.5627(4) 0.6317(4) 0.0351(18) Uani 0.10 1 d P
O560 O 0.90281(7) 0.67676(5) 0.63248(5) 0.03257(17) Uani 0.90 1 d PD
H564 H 0.8671(12) 0.6418(8) 0.6314(9) 0.026(5) Uiso 0.90 1 d PD
H565 H 0.882(2) 0.7000(13) 0.6044(11) 0.071(10) Uiso 0.90 1 d PD
O561 O 0.9046(7) 0.6715(4) 0.6079(4) 0.0316(16) Uani 0.10 1 d P
O570 O 0.79794(7) 0.57519(4) 0.64567(4) 0.03099(17) Uani 0.90 1 d PD
H574 H 0.8161(17) 0.5373(9) 0.6319(11) 0.047(7) Uiso 0.90 1 d PD
H575 H 0.756(3) 0.5873(19) 0.6192(16) 0.135(19) Uiso 0.90 1 d PD
O571 O 0.8629(7) 0.5701(4) 0.6699(3) 0.0337(17) Uani 0.10 1 d P
O580 O 0.64767(9) 0.60213(6) 0.59440(6) 0.0458(3) Uani 0.90 1 d PD
H584 H 0.6329(12) 0.5689(7) 0.5701(7) 0.019(4) Uiso 0.90 1 d PD
H585 H 0.6659(10) 0.6257(6) 0.5748(6) 0.007(3) Uiso 0.90 1 d PD
O581 O 0.6288(8) 0.5576(6) 0.6096(6) 0.0458(3) Uani 0.10 1 d P
O590 O 0.68034(11) 0.70034(8) 0.53817(7) 0.0443(3) Uani 0.80 1 d PD
H594 H 0.707(2) 0.7332(13) 0.5589(12) 0.070(11) Uiso 0.80 1 d PD
H595 H 0.7069(16) 0.7034(11) 0.5028(7) 0.030(6) Uiso 0.80 1 d PD
O591 O 0.6622(5) 0.7176(3) 0.5195(3) 0.0443(3) Uani 0.20 1 d P
O600 O 0.81143(8) 0.76947(5) 0.57996(4) 0.03102(19) Uani 0.80 1 d PD
H604 H 0.7968(18) 0.8080(9) 0.5898(11) 0.043(7) Uiso 0.80 1 d PD
H605 H 0.8422(12) 0.7770(9) 0.5527(7) 0.016(4) Uiso 0.80 1 d PD
O610 O 0.75180(9) 0.70070(5) 0.43516(4) 0.0376(2) Uani 0.90 1 d PD
H614 H 0.7468(17) 0.6718(10) 0.4071(9) 0.045(7) Uiso 0.90 1 d PD
H615 H 0.6958(11) 0.7065(12) 0.4243(10) 0.043(6) Uiso 0.90 1 d PD
O611 O 0.7321(8) 0.7627(4) 0.4691(4) 0.0376(2) Uani 0.10 1 d P

loop_
_atom_site_aniso_label
_atom_site_aniso_U_11
_atom_site_aniso_U_22
_atom_site_aniso_U_33
_atom_site_aniso_U_23
_atom_site_aniso_U_13
_atom_site_aniso_U_12
O551 0.030(3) 0.034(4) 0.032(3) -0.009(3) 0.006(3) 0.011(3)
Co1 0.00577(2) 0.00699(2) 0.00896(2) 0.00165(2) 0.00020(1) -0.00070(1)
C1 0.00723(13) 0.00810(13) 0.00990(14) 0.00110(11) 0.00039(10) -0.00006(10)
C2 0.00737(13) 0.00973(15) 0.01122(15) 0.00047(12) 0.00013(11) 0.00036(11)
C3 0.00700(13) 0.01060(15) 0.01232(16) 0.00128(12) -0.00069(11) -0.00039(11)
C4 0.00685(12) 0.00940(14) 0.01139(15) 0.00236(12) -0.00007(10) -0.00102(11)
C5 0.00742(14) 0.01082(16) 0.01561(18) 0.00394(13) 0.00035(12) -0.00145(11)
C6 0.00823(13) 0.00949(15) 0.01201(16) 0.00271(12) 0.00016(11) -0.00181(11)
C7 0.00973(14) 0.00904(15) 0.01301(17) 0.00256(12) -0.00003(12) -0.00237(12)
C8 0.01078(15) 0.00856(14) 0.01530(17) 0.00199(14) 0.00063(12) -0.00134(12)
C9 0.00917(14) 0.00836(14) 0.01338(16) 0.00221(12) 0.00016(11) -0.00098(11)
C10 0.00907(15) 0.00874(15) 0.0180(2) 0.00291(14) -0.00020(13) -0.00018(12)
C11 0.00781(14) 0.00950(15) 0.01425(17) 0.00326(13) -0.00031(12) -0.00021(11)
C12 0.00849(15) 0.01200(17) 0.0207(2) 0.00665(15) -0.00207(14) -0.00034(12)
C13 0.00689(13) 0.01105(16) 0.01584(18) 0.00367(13) -0.00079(12) -0.00031(11)
C14 0.00743(13) 0.00930(14) 0.01254(16) 0.00218(12) -0.00078(11) -0.00083(11)
C15 0.00726(13) 0.00910(14) 0.01348(16) 0.00176(12) -0.00081(11) -0.00112(11)
C16 0.00753(12) 0.00768(13) 0.01058(14) 0.00070(11) 0.00012(11) -0.00078(10)
C17 0.00849(13) 0.00772(13) 0.01121(15) -0.00025(11) 0.00062(11) -0.00101(10)
C18 0.00882(14) 0.00700(13) 0.01309(16) 0.00050(11) 0.00052(11) -0.00013(10)
C19 0.00704(12) 0.00783(13) 0.01141(15) 0.00045(11) 0.00041(11) -0.00024(10)
C20 0.01036(15) 0.01099(16) 0.01060(16) 0.00156(12) 0.00082(12) 0.00012(12)
N21 0.00671(11) 0.00848(12) 0.01031(13) 0.00162(10) -0.00014(9) -0.00066(9)
N22 0.00753(12) 0.00838(12) 0.01186(14) 0.00227(10) 0.00014(9) -0.00122(9)
N23 0.00690(11) 0.00843(12) 0.01224(14) 0.00208(10) -0.00036(10) -0.00033(9)
N24 0.00667(11) 0.00751(11) 0.01098(13) 0.00098(10) -0.00006(9) -0.00060(8)
C25 0.01085(16) 0.01138(17) 0.01641(19) 0.00165(14) -0.00204(14) 0.00151(13)
C26 0.00825(14) 0.01564(19) 0.01316(17) -0.00257(14) 0.00125(12) -0.00002(13)
C27 0.00904(16) 0.0211(2) 0.0172(2) -0.00450(18) 0.00255(14) 0.00025(15)
O28 0.00959(17) 0.0506(5) 0.0431(4) -0.0263(4) 0.0050(2) -0.0062(2)
N29 0.01394(18) 0.0232(3) 0.0220(2) -0.00610(19) 0.00339(16) 0.00382(17)
C30 0.00920(15) 0.01299(17) 0.01468(18) -0.00082(13) -0.00186(13) -0.00037(12)
C31 0.01069(18) 0.0286(3) 0.0187(2) -0.0055(2) -0.00446(16) 0.00309(19)
C32 0.01383(19) 0.0170(2) 0.0176(2) 0.00167(17) -0.00467(16) -0.00374(16)
O33 0.0408(4) 0.0262(3) 0.0353(4) 0.0102(3) -0.0110(3) -0.0187(3)
N34 0.0217(2) 0.0188(2) 0.0169(2) 0.00005(17) -0.00130(17) -0.00528(18)
C35 0.00863(16) 0.0175(2) 0.0295(3) 0.0093(2) 0.00147(17) -0.00266(15)
C36 0.01219(17) 0.01280(18) 0.0172(2) 0.00136(15) -0.00034(15) -0.00431(14)
C37 0.01386(18) 0.01120(17) 0.01346(18) 0.00254(13) 0.00038(14) -0.00179(14)
C38 0.01266(17) 0.01341(18) 0.01315(18) 0.00416(14) -0.00032(13) -0.00155(14)
O39 0.01241(15) 0.0215(2) 0.0238(2) 0.01014(18) -0.00212(14) -0.00037(14)
N40 0.01262(16) 0.01670(19) 0.0206(2) 0.00864(16) 0.00178(14) -0.00157(14)
C41 0.01425(18) 0.01299(19) 0.0173(2) -0.00189(15) 0.00216(15) -0.00225(14)
C42 0.0171(2) 0.0280(4) 0.0290(3) -0.0116(3) 0.0073(2) -0.0048(2)
C43 0.0219(3) 0.0294(4) 0.0289(4) -0.0103(3) 0.0107(3) -0.0071(3)
O44 0.0318(4) 0.0539(5) 0.0417(4) -0.0285(4) 0.0183(3) -0.0228(4)
N45 0.0314(4) 0.0385(5) 0.0364(4) -0.0121(4) 0.0188(3) -0.0110(3)
C46 0.01111(19) 0.0132(2) 0.0481(5) 0.0097(3) 0.0028(2) 0.00240(16)
C47 0.0229(3) 0.0299(4) 0.0205(3) 0.0132(3) -0.0084(2) -0.0095(3)
C48 0.00912(15) 0.01422(19) 0.0170(2) 0.00213(15) 0.00063(13) 0.00061(13)
C49 0.01002(16) 0.0156(2) 0.0206(2) -0.00097(17) 0.00142(15) 0.00053(14)
C50 0.00889(14) 0.01264(17) 0.0195(2) 0.00182(16) 0.00091(14) 0.00048(12)
O51 0.0229(2) 0.01477(18) 0.0240(2) 0.00240(16) -0.00592(17) 0.00346(15)
N52 0.01159(15) 0.01327(16) 0.0262(2) 0.00355(17) -0.00170(16) -0.00178(12)
C53 0.00890(15) 0.01179(17) 0.0203(2) 0.00213(15) -0.00224(14) -0.00250(13)
C54 0.01412(18) 0.0149(2) 0.01304(18) -0.00320(15) 0.00116(14) -0.00151(15)
C55 0.00986(14) 0.00866(15) 0.01320(16) -0.00001(12) 0.00096(12) -0.00177(11)
C56 0.01256(17) 0.01347(18) 0.01313(18) -0.00025(14) 0.00172(13) -0.00398(14)
C57 0.01124(16) 0.01187(17) 0.01300(17) 0.00039(13) 0.00176(13) -0.00140(13)
O58 0.01119(14) 0.0222(2) 0.0203(2) 0.00540(16) -0.00101(13) -0.00203(14)
N59 0.01261(15) 0.01451(17) 0.01160(15) 0.00045(12) 0.00183(11) -0.00309(12)
C60 0.01062(16) 0.00826(15) 0.0200(2) -0.00012(14) 0.00160(14) 0.00062(12)
C61 0.01062(16) 0.00856(15) 0.0196(2) 0.00028(14) -0.00223(14) 0.00028(12)
O62 0.02045(19) 0.01552(17) 0.01680(17) 0.00296(13) -0.00374(15) -0.00312(15)
N63 0.01814(19) 0.00896(15) 0.0269(3) -0.00234(15) 0.00250(17) -0.00094(13)
C65 0.01563(19) 0.01246(18) 0.01262(18) -0.00173(14) 0.00322(14) -0.00440(15)
C66 0.01097(16) 0.01155(17) 0.01164(16) -0.00031(13) 0.00079(12) -0.00244(12)
C67 0.0147(2) 0.0194(2) 0.0152(2) 0.00012(17) 0.00322(16) -0.00568(17)
O68 0.01950(17) 0.01018(13) 0.01084(13) 0.00002(10) 0.00356(12) -0.00338(12)
O69 0.01257(13) 0.00952(13) 0.01268(14) -0.00087(10) -0.00132(10) -0.00142(10)
O70 0.01232(14) 0.01429(15) 0.01405(15) -0.00069(12) 0.00361(11) 0.00015(11)
O71 0.01223(14) 0.01506(16) 0.01767(17) -0.00382(13) -0.00368(12) -0.00043(12)
C72 0.01207(16) 0.01025(16) 0.01186(16) 0.00051(12) 0.00335(12) -0.00021(12)
C73 0.01048(15) 0.01098(16) 0.01051(15) 0.00049(12) 0.00104(12) -0.00018(12)
C74 0.01154(16) 0.01047(16) 0.01116(16) 0.00082(12) 0.00174(12) -0.00109(12)
C75 0.01145(17) 0.0164(2) 0.01489(19) 0.00296(16) -0.00074(14) -0.00214(14)
C76 0.0115(2) 0.0330(4) 0.0319(4) 0.0154(3) 0.0060(2) 0.0038(2)
O77 0.01032(13) 0.01758(17) 0.01656(16) 0.00713(14) 0.00175(11) 0.00064(12)
O78 0.01495(15) 0.01217(14) 0.01360(15) 0.00026(11) 0.00405(11) 0.00285(12)
O79 0.0427(4) 0.0284(3) 0.0300(3) 0.0110(3) 0.0201(3) 0.0181(3)
N80 0.01271(15) 0.01054(14) 0.01135(15) -0.00028(11) 0.00326(11) -0.00210(11)
C81 0.00969(14) 0.01021(15) 0.01064(15) 0.00064(12) 0.00166(11) -0.00123(12)
N82 0.00860(12) 0.00924(13) 0.01048(13) 0.00083(10) 0.00083(10) -0.00152(10)
C83 0.01285(18) 0.0153(2) 0.01448(19) 0.00081(15) -0.00067(14) -0.00538(15)
C84 0.0208(2) 0.0206(3) 0.0164(2) -0.00038(19) -0.00203(18) -0.0105(2)
C85 0.0275(3) 0.0212(3) 0.0162(2) -0.0041(2) -0.0002(2) -0.0113(2)
C86 0.0231(3) 0.0159(2) 0.0143(2) -0.00374(17) 0.00272(18) -0.00578(19)
C87 0.01430(18) 0.01016(16) 0.01217(17) -0.00041(13) 0.00160(13) -0.00243(13)
C88 0.01122(16) 0.00987(15) 0.01124(15) 0.00043(12) 0.00028(11) -0.00230(11)
C89 0.0289(4) 0.0406(5) 0.0249(3) -0.0018(3) -0.0033(3) -0.0228(4)
C90 0.0512(7) 0.0473(6) 0.0241(4) -0.0170(4) 0.0045(4) -0.0289(6)
C91 0.01108(15) 0.01332(17) 0.01120(16) 0.00120(13) 0.00054(13) -0.00050(13)
N92 0.0239(3) 0.0279(3) 0.01296(19) -0.00213(18) 0.00248(17) 0.0006(2)
P109 0.00993(4) 0.00917(5) 0.00970(5) -0.00035(4) 0.00076(3) -0.00121(4)
O200 0.0653(7) 0.0287(4) 0.0264(4) 0.0013(3) 0.0021(4) 0.0044(5)
C210 0.0433(7) 0.0321(5) 0.0310(5) 0.0026(4) -0.0014(5) 0.0075(5)
C220 0.0283(5) 0.0467(7) 0.0301(5) 0.0119(5) -0.0039(4) 0.0019(5)
C230 0.0317(6) 0.0946(17) 0.0350(7) 0.0162(9) 0.0022(5) 0.0093(8)
O201 0.0653(7) 0.0287(4) 0.0264(4) 0.0013(3) 0.0021(4) 0.0044(5)
O211 0.0433(7) 0.0321(5) 0.0310(5) 0.0026(4) -0.0014(5) 0.0075(5)
O231 0.042(5) 0.045(5) 0.033(4) 0.003(4) 0.001(4) 0.004(4)
O300 0.0364(5) 0.0350(5) 0.0267(4) -0.0022(4) 0.0024(3) 0.0028(4)
C310 0.0361(6) 0.0388(7) 0.0234(4) 0.0041(4) -0.0013(4) 0.0040(5)
C320 0.0423(7) 0.0491(9) 0.0250(5) 0.0080(5) 0.0031(5) 0.0163(7)
C330 0.0445(9) 0.0507(10) 0.0361(7) -0.0024(7) -0.0043(6) 0.0112(8)
O401 0.0390(5) 0.0311(4) 0.0341(5) 0.0064(4) -0.0018(4) -0.0043(4)
O402 0.0390(5) 0.0311(4) 0.0341(5) 0.0064(4) -0.0018(4) -0.0043(4)
C411 0.0350(7) 0.0275(6) 0.0275(7) -0.0010(5) -0.0022(6) -0.0021(5)
C412 0.0350(7) 0.0275(6) 0.0275(7) -0.0010(5) -0.0022(6) -0.0021(5)
C413 0.0350(7) 0.0275(6) 0.0275(7) -0.0010(5) -0.0022(6) -0.0021(5)
C421 0.0417(10) 0.0405(10) 0.0356(9) -0.0022(8) -0.0096(8) 0.0011(8)
C422 0.0417(10) 0.0405(10) 0.0356(9) -0.0022(8) -0.0096(8) 0.0011(8)
C423 0.0417(10) 0.0405(10) 0.0356(9) -0.0022(8) -0.0096(8) 0.0011(8)
C431 0.0558(13) 0.057(2) 0.0432(13) 0.0072(14) -0.0083(10) 0.0026(18)
C432 0.0558(13) 0.057(2) 0.0432(13) 0.0072(14) -0.0083(10) 0.0026(18)
O500 0.01417(16) 0.01980(19) 0.01909(18) -0.00023(15) -0.00012(14) 0.00258(15)
O510 0.0185(2) 0.0249(3) 0.0208(2) -0.00004(18) 0.00015(16) -0.00152(18)
O520 0.01602(18) 0.0191(2) 0.0217(2) -0.00336(16) -0.00442(15) -0.00059(15)
O530 0.01401(17) 0.01813(19) 0.0248(2) -0.00446(16) -0.00048(15) -0.00041(14)
O540 0.0234(2) 0.0217(2) 0.0262(3) 0.0056(2) 0.0018(2) 0.00160(19)
O550 0.0342(5) 0.0410(6) 0.0484(7) -0.0018(5) 0.0098(5) 0.0083(5)
O552 0.049(5) 0.028(3) 0.029(3) -0.001(3) -0.002(3) 0.004(3)
O560 0.0296(4) 0.0315(4) 0.0366(5) -0.0024(4) -0.0056(3) -0.0069(3)
O561 0.043(4) 0.027(3) 0.024(3) -0.004(3) -0.004(3) 0.011(3)
O570 0.0403(4) 0.0204(3) 0.0322(4) -0.0081(3) 0.0075(3) -0.0002(3)
O571 0.048(5) 0.034(4) 0.019(3) -0.010(2) 0.012(3) 0.000(3)
O580 0.0465(6) 0.0374(6) 0.0534(7) -0.0156(5) 0.0052(5) 0.0011(5)
O581 0.0465(6) 0.0374(6) 0.0534(7) -0.0156(5) 0.0052(5) 0.0011(5)
O590 0.0474(7) 0.0407(7) 0.0448(8) -0.0007(5) 0.0042(6) -0.0064(6)
O591 0.0474(7) 0.0407(7) 0.0448(8) -0.0007(5) 0.0042(6) -0.0064(6)
O600 0.0418(5) 0.0221(3) 0.0292(4) -0.0037(3) 0.0096(4) 0.0018(3)
O610 0.0543(7) 0.0296(4) 0.0288(4) 0.0032(3) -0.0036(4) -0.0006(4)
O611 0.0543(7) 0.0296(4) 0.0288(4) 0.0032(3) -0.0036(4) -0.0006(4)

loop_
_atom_type_symbol
_atom_type_description
_atom_type_scat_dispersion_real
_atom_type_scat_dispersion_imag
_atom_type_scat_source
C C 0.0033 0.0016 'International Tables Vol C Tables 4.2.6.8 and 6.1.1.4'
H H 0.0000 0.0000 'International Tables Vol C Tables 4.2.6.8 and 6.1.1.4'
N N 0.0061 0.0033 'International Tables Vol C Tables 4.2.6.8 and 6.1.1.4'
O O 0.0106 0.0060 'International Tables Vol C Tables 4.2.6.8 and 6.1.1.4'
P P 0.1023 0.0942 'International Tables Vol C Tables 4.2.6.8 and 6.1.1.4'
Co Co 0.3494 0.9721 'International Tables Vol C Tables 4.2.6.8 and 6.1.1.4'

loop_
_geom_angle_atom_site_label_1
_geom_angle_atom_site_label_2
_geom_angle_atom_site_label_3
_geom_angle
C91 Co1 N21 91.29(2)
C91 Co1 N24 87.32(2)
N21 Co1 N24 83.266(19)
C91 Co1 N22 88.42(2)
N21 Co1 N22 90.30(2)
N24 Co1 N22 172.190(19)
C91 Co1 N23 90.67(2)
N21 Co1 N23 173.026(19)
N24 Co1 N23 90.143(19)
N22 Co1 N23 96.45(2)
C91 Co1 N82 176.83(2)
N21 Co1 N82 91.00(2)
N24 Co1 N82 95.132(19)
N22 Co1 N82 89.38(2)
N23 Co1 N82 87.31(2)
N21 C1 C20 110.40(4)
N21 C1 C19 101.81(4)
C20 C1 C19 109.37(4)
N21 C1 C2 101.74(4)
C20 C1 C2 113.60(4)
C19 C1 C2 118.74(4)
C25 C2 C26 109.74(5)
C25 C2 C3 113.64(4)
C26 C2 C3 107.48(4)
C25 C2 C1 113.82(4)
C26 C2 C1 110.04(4)
C3 C2 C1 101.73(4)
C4 C3 C30 109.28(4)
C4 C3 C2 101.51(4)
C30 C3 C2 119.38(4)
C4 C3 H3 108.7
C30 C3 H3 108.7
C2 C3 H3 108.7
N21 C4 C5 124.51(4)
N21 C4 C3 111.89(4)
C5 C4 C3 123.57(4)
C6 C5 C4 120.67(4)
C6 C5 C35 122.35(5)
C4 C5 C35 116.98(5)
C5 C6 N22 124.71(5)
C5 C6 C7 126.94(5)
N22 C6 C7 108.26(4)
C36 C7 C6 117.10(5)
C36 C7 C8 112.06(5)
C6 C7 C8 101.08(4)
C36 C7 C37 111.54(5)
C6 C7 C37 104.72(5)
C8 C7 C37 109.59(5)
C9 C8 C41 111.19(5)
C9 C8 C7 100.67(4)
C41 C8 C7 112.67(5)
C9 C8 H8 110.6
C41 C8 H8 110.6
C7 C8 H8 110.6
N22 C9 C10 126.13(5)
N22 C9 C8 110.99(5)
C10 C9 C8 122.86(5)
C9 C10 C11 125.33(5)
C9 C10 H10 117.3
C11 C10 H10 117.3
N23 C11 C10 125.21(5)
N23 C11 C12 111.36(5)
C10 C11 C12 123.31(5)
C11 C12 C46 113.39(6)
C11 C12 C13 101.18(4)
C46 C12 C13 117.07(6)
C11 C12 C47 107.00(6)
C46 C12 C47 109.31(7)
C13 C12 C47 108.22(6)
C14 C13 C12 101.75(4)
C14 C13 C48 106.89(4)
C12 C13 C48 117.32(5)
C14 C13 H13 110.1
C12 C13 H13 110.1
C48 C13 H13 110.1
C15 C14 N23 126.81(5)
C15 C14 C13 124.08(4)
N23 C14 C13 108.86(4)
C14 C15 C16 120.97(4)
C14 C15 C53 118.93(5)
C16 C15 C53 120.09(5)
N24 C16 C15 122.46(4)
N24 C16 C17 110.89(4)
C15 C16 C17 126.48(4)
C16 C17 C55 116.95(4)
C16 C17 C54 106.84(4)
C55 C17 C54 108.67(4)
C16 C17 C18 100.59(4)
C55 C17 C18 111.82(4)
C54 C17 C18 111.75(4)
C60 C18 C19 113.85(4)
C60 C18 C17 115.82(4)
C19 C18 C17 101.85(4)
C60 C18 H18 108.3
C19 C18 H18 108.3
C17 C18 H18 108.3
N24 C19 C18 102.40(4)
N24 C19 C1 106.27(4)
C18 C19 C1 122.19(4)
N24 C19 H19 108.4
C18 C19 H19 108.4
C1 C19 H19 108.4
C1 C20 H201 109.5
C1 C20 H202 109.5
H201 C20 H202 109.5
C1 C20 H203 109.5
H201 C20 H203 109.5
H202 C20 H203 109.5
C4 N21 C1 112.68(4)
C4 N21 Co1 130.25(4)
C1 N21 Co1 116.76(3)
C9 N22 C6 110.42(4)
C9 N22 Co1 122.77(4)
C6 N22 Co1 126.19(4)
C11 N23 C14 110.10(4)
C11 N23 Co1 123.60(4)
C14 N23 Co1 126.29(4)
C16 N24 C19 111.53(4)
C16 N24 Co1 132.89(3)
C19 N24 Co1 113.54(3)
C2 C25 H251 109.5
C2 C25 H252 109.5
H251 C25 H252 109.5
C2 C25 H253 109.5
H251 C25 H253 109.5
H252 C25 H253 109.5
C27 C26 C2 115.96(5)
C27 C26 H261 108.3
C2 C26 H261 108.3
C27 C26 H262 108.3
C2 C26 H262 108.3
H261 C26 H262 107.4
O28 C27 N29 122.06(6)
O28 C27 C26 123.11(6)
N29 C27 C26 114.83(6)
C27 N29 H291 120.0
C27 N29 H292 120.0
H291 N29 H292 120.0
C31 C30 C3 113.72(5)
C31 C30 H301 108.8
C3 C30 H301 108.8
C31 C30 H302 108.8
C3 C30 H302 108.8
H301 C30 H302 107.7
C32 C31 C30 110.91(6)
C32 C31 H311 109.5
C30 C31 H311 109.5
C32 C31 H312 109.5
C30 C31 H312 109.5
H311 C31 H312 108.0
O33 C32 N34 122.28(7)
O33 C32 C31 121.28(8)
N34 C32 C31 116.43(7)
C32 N34 H341 120.0
C32 N34 H342 120.0
H341 N34 H342 120.0
C5 C35 H351 109.5
C5 C35 H352 109.5
H351 C35 H352 109.5
C5 C35 H353 109.5
H351 C35 H353 109.5
H352 C35 H353 109.5
C7 C36 H361 109.5
C7 C36 H362 109.5
H361 C36 H362 109.5
C7 C36 H363 109.5
H361 C36 H363 109.5
H362 C36 H363 109.5
C38 C37 C7 111.80(5)
C38 C37 H371 109.3
C7 C37 H371 109.3
C38 C37 H372 109.3
C7 C37 H372 109.3
H371 C37 H372 107.9
O39 C38 N40 123.00(6)
O39 C38 C37 120.16(5)
N40 C38 C37 116.82(5)
C38 N40 H401 120.0
C38 N40 H402 120.0
H401 N40 H402 120.0
C42 C41 C8 114.32(6)
C42 C41 H411 108.7
C8 C41 H411 108.7
C42 C41 H412 108.7
C8 C41 H412 108.7
H411 C41 H412 107.6
C43 C42 C41 112.03(7)
C43 C42 H421 109.2
C41 C42 H421 109.2
C43 C42 H422 109.2
C41 C42 H422 109.2
H421 C42 H422 107.9
O44 C43 N45 122.68(10)
O44 C43 C42 121.91(8)
N45 C43 C42 115.40(9)
C43 N45 H451 120.0
C43 N45 H452 120.0
H451 N45 H452 120.0
C12 C46 H461 109.5
C12 C46 H462 109.5
H461 C46 H462 109.5
C12 C46 H463 109.5
H461 C46 H463 109.5
H462 C46 H463 109.5
C12 C47 H471 109.5
C12 C47 H472 109.5
H471 C47 H472 109.5
C12 C47 H473 109.5
H471 C47 H473 109.5
H472 C47 H473 109.5
C49 C48 C13 116.64(5)
C49 C48 H481 108.1
C13 C48 H481 108.1
C49 C48 H482 108.1
C13 C48 H482 108.1
H481 C48 H482 107.3
C50 C49 C48 113.14(5)
C50 C49 H491 109.0
C48 C49 H491 109.0
C50 C49 H492 109.0
C48 C49 H492 109.0
H491 C49 H492 107.8
O51 C50 N52 122.38(6)
O51 C50 C49 120.28(6)
N52 C50 C49 117.33(6)
C50 N52 H521 120.0
C50 N52 H522 120.0
H521 N52 H522 120.0
C15 C53 H531 109.5
C15 C53 H532 109.5
H531 C53 H532 109.5
C15 C53 H533 109.5
H531 C53 H533 109.5
H532 C53 H533 109.5
C17 C54 H541 109.5
C17 C54 H542 109.5
H541 C54 H542 109.5
C17 C54 H543 109.5
H541 C54 H543 109.5
H542 C54 H543 109.5
C56 C55 C17 116.24(4)
C56 C55 H551 108.2
C17 C55 H551 108.2
C56 C55 H552 108.2
C17 C55 H552 108.2
H551 C55 H552 107.4
C57 C56 C55 111.32(5)
C57 C56 H561 109.4
C55 C56 H561 109.4
C57 C56 H562 109.4
C55 C56 H562 109.4
H561 C56 H562 108.0
O58 C57 N59 122.98(5)
O58 C57 C56 120.95(6)
N59 C57 C56 116.07(5)
C57 N59 C65 123.49(5)
C57 N59 H59 118.3
C65 N59 H59 118.3
C61 C60 C18 114.39(5)
C61 C60 H601 108.7
C18 C60 H601 108.7
C61 C60 H602 108.7
C18 C60 H602 108.7
H601 C60 H602 107.6
O62 C61 N63 123.16(6)
O62 C61 C60 120.70(6)
N63 C61 C60 116.09(6)
C61 N63 H631 120.0
C61 N63 H632 120.0
H631 N63 H632 120.0
N59 C65 C66 112.87(5)
N59 C65 H651 109.0
C66 C65 H651 109.0
N59 C65 H652 109.0
C66 C65 H652 109.0
H651 C65 H652 107.8
O69 C66 C67 108.47(5)
O69 C66 C65 106.41(5)
C67 C66 C65 111.73(5)
O69 C66 H66 110.0
C67 C66 H66 110.0
C65 C66 H66 110.0
C66 C67 H671 109.5
C66 C67 H672 109.5
H671 C67 H672 109.5
C66 C67 H673 109.5
H671 C67 H673 109.5
H672 C67 H673 109.5
C74 O68 P109 117.70(4)
C66 O69 P109 121.24(4)
O77 C72 N80 107.67(5)
O77 C72 C73 106.91(5)
N80 C72 C73 113.07(5)
O77 C72 H72 110.4(13)
N80 C72 H72 108.4(13)
C73 C72 H72 110.4(13)
O78 C73 C74 112.39(5)
O78 C73 C72 109.58(5)
C74 C73 C72 99.52(4)
O78 C73 H73 111.6
C74 C73 H73 111.6
C72 C73 H73 111.6
O68 C74 C75 110.81(5)
O68 C74 C73 112.35(5)
C75 C74 C73 104.76(4)
O68 C74 H74 109.6
C75 C74 H74 109.6
C73 C74 H74 109.6
O77 C75 C76 108.70(6)
O77 C75 C74 105.81(5)
C76 C75 C74 113.52(6)
O77 C75 H75 107.3(11)
C76 C75 H75 114.4(11)
C74 C75 H75 106.6(11)
O79 C76 C75 111.53(7)
O79 C76 H761 109.3
C75 C76 H761 109.3
O79 C76 H762 109.3
C75 C76 H762 109.3
H761 C76 H762 108.0
C72 O77 C75 109.93(5)
C73 O78 H78 105.7(13)
C76 O79 H79 114.0(15)
C81 N80 C87 107.10(5)
C81 N80 C72 124.72(5)
C87 N80 C72 126.20(5)
N82 C81 N80 112.89(5)
N82 C81 H81 123.6
N80 C81 H81 123.6
C81 N82 C88 105.45(5)
C81 N82 Co1 121.79(4)
C88 N82 Co1 132.63(4)
C84 C83 C88 119.02(6)
C84 C83 H83 120.5
C88 C83 H83 120.5
C83 C84 C85 120.84(6)
C83 C84 C89 119.10(7)
C85 C84 C89 120.06(7)
C86 C85 C84 120.34(6)
C86 C85 C90 119.44(8)
C84 C85 C90 120.21(8)
C85 C86 C87 117.86(6)
C85 C86 H86 121.1
C87 C86 H86 121.1
N80 C87 C86 131.50(6)
N80 C87 C88 105.84(5)
C86 C87 C88 122.65(6)
C83 C88 C87 119.21(5)
C83 C88 N82 132.10(5)
C87 C88 N82 108.68(5)
C84 C89 H891 109.5
C84 C89 H892 109.5
H891 C89 H892 109.5
C84 C89 H893 109.5
H891 C89 H893 109.5
H892 C89 H893 109.5
C85 C90 H901 109.5
C85 C90 H902 109.5
H901 C90 H902 109.5
C85 C90 H903 109.5
H901 C90 H903 109.5
H902 C90 H903 109.5
N92 C91 Co1 178.73(6)
O71 P109 O70 116.17(3)
O71 P109 O69 106.41(3)
O70 P109 O69 112.78(3)
O71 P109 O68 110.73(3)
O70 P109 O68 108.83(3)
O69 P109 O68 100.85(3)
C210 O200 H200 109.5
O200 C210 C220 110.28(12)
O200 C210 H214 109.6
C220 C210 H214 109.6
O200 C210 H215 109.6
C220 C210 H215 109.6
H214 C210 H215 108.1
C210 C220 C230 113.77(13)
C210 C220 H224 108.8
C230 C220 H224 108.8
C210 C220 H225 108.8
C230 C220 H225 108.8
H224 C220 H225 107.7
C220 C230 H234 109.5
C220 C230 H235 109.5
H234 C230 H235 109.5
C220 C230 H236 109.5
H234 C230 H236 109.5
H235 C230 H236 109.5
C310 O300 H300 109.5
O300 C310 C320 112.45(12)
O300 C310 H314 109.1
C320 C310 H314 109.1
O300 C310 H315 109.1
C320 C310 H315 109.1
H314 C310 H315 107.8
C330 C320 C310 112.24(14)
C330 C320 H324 109.2
C310 C320 H324 109.2
C330 C320 H325 109.2
C310 C320 H325 109.2
H324 C320 H325 107.9
C320 C330 H334 109.5
C320 C330 H335 109.5
H334 C330 H335 109.5
C320 C330 H336 109.5
H334 C330 H336 109.5
H335 C330 H336 109.5
C411 O401 H400 109.5
O401 C411 C421 111.3(2)
O401 C411 H414 109.4
C421 C411 H414 109.4
O401 C411 H415 109.4
C421 C411 H415 109.4
H414 C411 H415 108.0
O402 C413 C423 105.0(5)
C431 C421 C411 112.1(3)
C431 C421 H424 109.2
C411 C421 H424 109.2
C431 C421 H425 109.2
C411 C421 H425 109.2
H424 C421 H425 107.9
C413 C423 C432 93.5(5)
C421 C431 H434 109.5
C421 C431 H435 109.5
H434 C431 H435 109.5
C421 C431 H436 109.5
H434 C431 H436 109.5
H435 C431 H436 109.5
H504 O500 H505 94.7(16)
H514 O510 H515 112.4(18)
H524 O520 H525 110(2)
H534 O530 H535 106(2)
H544 O540 H545 107(2)
H564 O560 H565 103(2)
H564 O561 H565 110(3)
H574 O570 H575 101(3)
H584 O580 H585 101.5(15)
H594 O590 H595 104(2)
H594 O591 H595 92(2)
H604 O600 H605 100(2)
H614 O610 H615 78.4(19)

loop_
_geom_bond_atom_site_label_1
_geom_bond_atom_site_label_2
_geom_bond_distance
Co1 C91 1.8734(6)
Co1 N21 1.8864(5)
Co1 N24 1.8996(5)
Co1 N22 1.9188(5)
Co1 N23 1.9222(5)
Co1 N82 2.0452(6)
C1 N21 1.5006(7)
C1 C20 1.5376(8)
C1 C19 1.5503(7)
C1 C2 1.5852(7)
C2 C25 1.5316(8)
C2 C26 1.5507(8)
C2 C3 1.5651(8)
C3 C4 1.5108(7)
C3 C30 1.5532(8)
C3 H3 1.0000
C4 N21 1.2991(6)
C4 C5 1.4496(7)
C5 C6 1.3740(8)
C5 C35 1.5184(8)
C6 N22 1.3957(7)
C6 C7 1.5390(8)
C7 C36 1.5368(8)
C7 C8 1.5601(8)
C7 C37 1.5675(9)
C8 C9 1.5065(8)
C8 C41 1.5465(9)
C8 H8 1.0000
C9 N22 1.3437(7)
C9 C10 1.3906(8)
C10 C11 1.3913(8)
C10 H10 0.9500
C11 N23 1.3430(7)
C11 C12 1.5179(8)
C12 C46 1.5241(10)
C12 C13 1.5461(8)
C12 C47 1.5463(12)
C13 C14 1.5247(7)
C13 C48 1.5521(9)
C13 H13 1.0000
C14 C15 1.3746(8)
C14 N23 1.3926(7)
C15 C16 1.4487(7)
C15 C53 1.5171(7)
C16 N24 1.3072(6)
C16 C17 1.5399(7)
C17 C55 1.5449(7)
C17 C54 1.5472(8)
C17 C18 1.5673(7)
C18 C60 1.5304(8)
C18 C19 1.5315(7)
C18 H18 1.0000
C19 N24 1.4844(6)
C19 H19 1.0000
C20 H201 0.9800
C20 H202 0.9800
C20 H203 0.9800
C25 H251 0.9800
C25 H252 0.9800
C25 H253 0.9800
C26 C27 1.5341(8)
C26 H261 0.9900
C26 H262 0.9900
C27 O28 1.2302(9)
C27 N29 1.3349(10)
N29 H291 0.8800
N29 H292 0.8800
C30 C31 1.5381(9)
C30 H301 0.9900
C30 H302 0.9900
C31 C32 1.5173(10)
C31 H311 0.9900
C31 H312 0.9900
C32 O33 1.2329(10)
C32 N34 1.3362(10)
N34 H341 0.8800
N34 H342 0.8800
C35 H351 0.9800
C35 H352 0.9800
C35 H353 0.9800
C36 H361 0.9800
C36 H362 0.9800
C36 H363 0.9800
C37 C38 1.5127(8)
C37 H371 0.9900
C37 H372 0.9900
C38 O39 1.2421(8)
C38 N40 1.3383(8)
N40 H401 0.8800
N40 H402 0.8800
C41 C42 1.5249(10)
C41 H411 0.9900
C41 H412 0.9900
C42 C43 1.5198(13)
C42 H421 0.9900
C42 H422 0.9900
C43 O44 1.2397(12)
C43 N45 1.3336(12)
N45 H451 0.8800
N45 H452 0.8800
C46 H461 0.9800
C46 H462 0.9800
C46 H463 0.9800
C47 H471 0.9800
C47 H472 0.9800
C47 H473 0.9800
C48 C49 1.5430(8)
C48 H481 0.9900
C48 H482 0.9900
C49 C50 1.5176(9)
C49 H491 0.9900
C49 H492 0.9900
C50 O51 1.2530(9)
C50 N52 1.3297(8)
N52 H521 0.8800
N52 H522 0.8800
C53 H531 0.9800
C53 H532 0.9800
C53 H533 0.9800
C54 H541 0.9800
C54 H542 0.9800
C54 H543 0.9800
C55 C56 1.5366(9)
C55 H551 0.9900
C55 H552 0.9900
C56 C57 1.5255(8)
C56 H561 0.9900
C56 H562 0.9900
C57 O58 1.2441(8)
C57 N59 1.3394(8)
N59 C65 1.4559(8)
N59 H59 0.8800
C60 C61 1.5201(8)
C60 H601 0.9900
C60 H602 0.9900
C61 O62 1.2493(9)
C61 N63 1.3304(9)
N63 H631 0.8800
N63 H632 0.8800
C65 C66 1.5275(8)
C65 H651 0.9900
C65 H652 0.9900
C66 O69 1.4544(7)
C66 C67 1.5175(8)
C66 H66 1.0000
C67 H671 0.9800
C67 H672 0.9800
C67 H673 0.9800
O68 C74 1.4236(8)
O68 P109 1.6055(5)
O69 P109 1.5784(5)
O70 P109 1.4988(5)
O71 P109 1.4983(5)
C72 O77 1.4142(8)
C72 N80 1.4429(7)
C72 C73 1.5404(8)
C72 H72 0.91(2)
C73 O78 1.4058(7)
C73 C74 1.5368(8)
C73 H73 1.0000
C74 C75 1.5337(9)
C74 H74 1.0000
C75 O77 1.4437(8)
C75 C76 1.5234(10)
C75 H75 0.873(17)
C76 O79 1.4216(17)
C76 H761 0.9900
C76 H762 0.9900
O78 H78 0.850(19)
O79 H79 0.80(2)
N80 C81 1.3592(7)
N80 C87 1.3883(8)
C81 N82 1.3204(7)
C81 H81 0.9500
N82 C88 1.4079(7)
C83 C84 1.3956(10)
C83 C88 1.4004(8)
C83 H83 0.9500
C84 C85 1.4232(12)
C84 C89 1.5098(11)
C85 C86 1.3909(11)
C85 C90 1.5099(12)
C86 C87 1.3972(9)
C86 H86 0.9500
C87 C88 1.4031(8)
C89 H891 0.9800
C89 H892 0.9800
C89 H893 0.9800
C90 H901 0.9800
C90 H902 0.9800
C90 H903 0.9800
C91 N92 1.1615(9)
O200 C210 1.4256(18)
O200 H200 0.8400
C210 C220 1.491(2)
C210 H214 0.9900
C210 H215 0.9900
C220 C230 1.511(2)
C220 H224 0.9900
C220 H225 0.9900
C230 H234 0.9800
C230 H235 0.9800
C230 H236 0.9800
O300 C310 1.425(2)
O300 H300 0.8400
C310 C320 1.526(2)
C310 H314 0.9900
C310 H315 0.9900
C320 C330 1.490(3)
C320 H324 0.9900
C320 H325 0.9900
C330 H334 0.9800
C330 H335 0.9800
C330 H336 0.9800
O401 C411 1.437(3)
O401 H400 0.8400
O402 C413 1.489(7)
C411 C421 1.530(4)
C411 H414 0.9900
C411 H415 0.9900
C412 C422 1.563(6)
C413 C423 1.539(9)
C421 C431 1.526(5)
C421 H424 0.9900
C421 H425 0.9900
C423 C432 1.649(8)
C431 H434 0.9800
C431 H435 0.9800
C431 H436 0.9800
O500 H504 0.897(14)
O500 H505 0.921(14)
O510 H514 0.879(14)
O510 H515 0.877(14)
O520 H524 0.857(13)
O520 H525 0.894(16)
O530 H534 0.908(14)
O530 H535 0.850(16)
O540 H544 0.901(15)
O540 H545 0.924(17)
O560 H564 0.966(15)
O560 H565 0.938(18)
O561 H564 1.07(2)
O561 H565 0.73(3)
O570 H574 0.961(17)
O570 H575 0.981(19)
O571 H574 1.42(3)
O580 H584 0.993(14)
O580 H585 0.780(13)
O581 H584 1.03(2)
O590 H594 0.995(18)
O590 H595 0.992(16)
O591 H594 1.27(3)
O591 H595 0.88(2)
O600 H604 0.926(17)
O600 H605 0.862(14)
O610 H614 0.964(16)
O610 H615 0.937(16)
